data_7100360
loop_
_publ_author_name
'V. Pedireddi'
'Sunil Varughese'

_publ_section_title
;
Hydrogen Bond Mediated Open-frame Networks in
Coordination Polymers: Supramolecular Assemblies of Pr(III) and
3,5-Dinitro-4-methylbenzoic Acid with Aza-donor Compounds
;
_journal_name_full 'Chemical Communications'
_journal_paper_doi 10.1039/b417754a
_journal_year 2005
_chemical_formula_moiety '[Pr(C8H5N2O6)3(H2O)2].0.5(C12H10N2).2(H2O)'
_chemical_formula_sum 'C30 H28 N7 O22 Pr'
_chemical_formula_weight 979.50
_chemical_name_common
;
Tetraacqa-hemi-(1,2-bis(4-pyridyl)ethene-tris-(3,5-dinitro-4-
methyl benzoato) Praseodymium(iii) complex
;
_space_group_IT_number 2
_symmetry_cell_setting triclinic
_symmetry_space_group_name_Hall '-P 1'
_symmetry_space_group_name_H-M 'P -1'
_cell_angle_alpha 72.28(2)
_cell_angle_beta 79.06(2)
_cell_angle_gamma 79.72(2)
_cell_formula_units_Z 2
_cell_length_a 9.510(9)
_cell_length_b 12.669(9)
_cell_length_c 16.430(2)
_cell_measurement_temperature 298(2)
_cell_volume 1836(2)
_diffrn_ambient_temperature 298(2)
_exptl_crystal_density_diffrn 1.772
_cod_depositor_comments
;
The following automatic conversions were performed:
'_symmetry_cell_setting' value 'Triclinic' changed to 'triclinic'
according to '/home/saulius/struct/CIF-dictionaries/cif_core.dic'
dictionary named 'cif_core.dic' version 2.4.1 from 2010-06-29.

Automatic conversion script
Id: cif_fix_enum 1527 2010-12-29 10:47:43Z saulius 
;
_cod_database_code 7100360

loop_
_symmetry_equiv_pos_as_xyz
'x, y, z'
'-x, -y, -z'

loop_
_atom_site_label
_atom_site_type_symbol
_atom_site_fract_x
_atom_site_fract_y
_atom_site_fract_z
_atom_site_U_iso_or_equiv
_atom_site_adp_type
_atom_site_occupancy
_atom_site_symmetry_multiplicity
_atom_site_calc_flag
_atom_site_refinement_flags
_atom_site_disorder_assembly
_atom_site_disorder_group
Pr1 Pr 0.27995(3) 0.53168(2) 0.506343(19) 0.02961(10) Uani 1 1 d . . .
C11 C 0.5420(5) 0.6536(4) 0.2234(3) 0.0332(12) Uani 1 1 d . . .
C12 C 0.4214(6) 0.7086(5) 0.1855(4) 0.0449(15) Uani 1 1 d . . .
H12 H 0.329(5) 0.714(4) 0.218(3) 0.044(16) Uiso 1 1 d . . .
C13 C 0.4402(6) 0.7575(5) 0.0965(4) 0.0505(16) Uani 1 1 d . . .
C14 C 0.5706(7) 0.7589(5) 0.0419(4) 0.0583(17) Uani 1 1 d . . .
C15 C 0.6864(6) 0.7002(5) 0.0836(4) 0.0517(16) Uani 1 1 d . . .
C16 C 0.6733(6) 0.6513(5) 0.1724(4) 0.0423(14) Uani 1 1 d . . .
H16 H 0.757(5) 0.613(4) 0.198(3) 0.033(14) Uiso 1 1 d . . .
C17 C 0.5248(6) 0.5967(4) 0.3189(3) 0.0347(13) Uani 1 1 d . . .
C18 C 0.5829(8) 0.8227(6) -0.0532(4) 0.103(3) Uani 1 1 d . . .
H18A H 0.6768 0.8467 -0.0725 0.154 Uiso 1 1 calc R . .
H18B H 0.5103 0.8867 -0.0614 0.154 Uiso 1 1 calc R . .
H18C H 0.5694 0.7750 -0.0859 0.154 Uiso 1 1 calc R . .
C21 C -0.0315(5) 0.7724(4) 0.3356(3) 0.0321(12) Uani 1 1 d . . .
C22 C -0.1362(5) 0.7983(4) 0.2819(3) 0.0356(13) Uani 1 1 d . . .
H22 H -0.199(4) 0.747(3) 0.293(3) 0.027(13) Uiso 1 1 d . . .
C23 C -0.1350(5) 0.8931(4) 0.2142(3) 0.0414(14) Uani 1 1 d . . .
C24 C -0.0389(5) 0.9707(4) 0.1960(3) 0.0394(13) Uani 1 1 d . . .
C25 C 0.0598(5) 0.9418(4) 0.2541(3) 0.0376(13) Uani 1 1 d . . .
C26 C 0.0675(5) 0.8457(4) 0.3215(3) 0.0380(14) Uani 1 1 d . . .
H26 H 0.136(4) 0.827(3) 0.356(3) 0.018(12) Uiso 1 1 d . . .
C27 C -0.0284(5) 0.6664(4) 0.4088(3) 0.0353(13) Uani 1 1 d . . .
C28 C -0.0409(6) 1.0741(4) 0.1204(3) 0.0598(17) Uani 1 1 d . . .
H28A H 0.0383 1.1131 0.1177 0.090 Uiso 1 1 calc R . .
H28B H -0.1302 1.1217 0.1274 0.090 Uiso 1 1 calc R . .
H28C H -0.0322 1.0532 0.0680 0.090 Uiso 1 1 calc R . .
O51 O 0.3601(4) 0.4388(3) 0.6486(2) 0.0454(10) Uani 1 1 d . . .
O61 O 0.1902(4) 0.4459(3) 0.4015(2) 0.0548(10) Uani 1 1 d . . .
O71 O 0.1386(4) 0.6260(3) 0.6206(2) 0.0512(10) Uani 1 1 d . . .
O91 O 0.1279(10) 0.5481(7) 0.2255(5) 0.211(4) Uani 1 1 d . . .
O92 O 0.1852(12) 0.3469(10) 0.2250(8) 0.317(6) Uani 1 1 d . . .
C31 C 0.5440(5) 0.8121(4) 0.4578(3) 0.0308(12) Uani 1 1 d . . .
C32 C 0.6552(5) 0.8090(4) 0.5017(3) 0.0350(13) Uani 1 1 d . . .
H32 H 0.6831 0.7447 0.5440 0.042 Uiso 1 1 calc R . .
C33 C 0.7252(5) 0.9026(4) 0.4823(3) 0.0358(13) Uani 1 1 d . . .
C34 C 0.6975(5) 0.9996(4) 0.4168(3) 0.0369(13) Uani 1 1 d . . .
C35 C 0.5857(5) 0.9962(4) 0.3740(3) 0.0367(13) Uani 1 1 d . . .
C36 C 0.5070(5) 0.9085(4) 0.3949(3) 0.0361(13) Uani 1 1 d . . .
H36 H 0.428(4) 0.910(3) 0.365(2) 0.013(10) Uiso 1 1 d . . .
C37 C 0.4589(5) 0.7158(4) 0.4789(3) 0.0334(12) Uani 1 1 d . . .
C38 C 0.7814(6) 1.0970(4) 0.3913(4) 0.0527(16) Uani 1 1 d . . .
H38A H 0.8826 1.0704 0.3896 0.079 Uiso 1 1 calc R . .
H38B H 0.7521 1.1392 0.4327 0.079 Uiso 1 1 calc R . .
H38C H 0.7631 1.1438 0.3352 0.079 Uiso 1 1 calc R . .
C42 C 0.1792(9) 0.6252(6) 0.8341(5) 0.084(2) Uani 1 1 d . . .
H42 H 0.0794 0.6393 0.8366 0.101 Uiso 1 1 calc R . .
C43 C 0.2344(9) 0.5934(6) 0.9104(5) 0.086(2) Uani 1 1 d . . .
H43 H 0.1731 0.5885 0.9624 0.103 Uiso 1 1 calc R . .
C44 C 0.3814(10) 0.5685(5) 0.9094(5) 0.077(2) Uani 1 1 d . . .
C45 C 0.4677(10) 0.5853(6) 0.8289(6) 0.077(2) Uani 1 1 d . . .
H45 H 0.576(8) 0.571(6) 0.820(4) 0.10(3) Uiso 1 1 d . . .
C46 C 0.3993(10) 0.6188(6) 0.7558(5) 0.072(2) Uani 1 1 d . . .
H46 H 0.459(6) 0.623(4) 0.704(3) 0.049(19) Uiso 1 1 d . . .
C47 C 0.4354(9) 0.5219(6) 0.9973(6) 0.104(3) Uani 1 1 d . . .
O33A O 0.9050(5) 0.8065(4) 0.5622(3) 0.0851(16) Uani 1 1 d . . .
O33B O 0.8440(4) 0.9780(3) 0.5582(3) 0.0647(12) Uani 1 1 d . . .
O35A O 0.6318(5) 1.1171(3) 0.2362(3) 0.0733(13) Uani 1 1 d . . .
O35B O 0.4263(5) 1.1454(3) 0.3134(3) 0.0694(13) Uani 1 1 d . . .
O37A O 0.3324(4) 0.7352(3) 0.4636(2) 0.0480(10) Uani 1 1 d . . .
O37B O 0.5180(3) 0.6174(3) 0.5121(2) 0.0374(9) Uani 1 1 d . . .
O23A O -0.2075(6) 0.9301(5) 0.0801(3) 0.1033(19) Uani 1 1 d . . .
O23B O -0.3691(5) 0.9004(4) 0.1920(3) 0.0725(13) Uani 1 1 d . . .
O25A O 0.1237(5) 1.1163(4) 0.2382(3) 0.0844(15) Uani 1 1 d . . .
O25B O 0.2932(5) 0.9755(4) 0.2443(3) 0.0765(14) Uani 1 1 d . . .
O27A O 0.0653(3) 0.6463(3) 0.4570(2) 0.0401(9) Uani 1 1 d . . .
O27B O -0.1228(4) 0.6055(3) 0.4165(2) 0.0503(10) Uani 1 1 d . . .
N13 N 0.3041(8) 0.8135(7) 0.0647(5) 0.096(2) Uani 1 1 d . . .
N15 N 0.8312(7) 0.6863(5) 0.0347(4) 0.0814(18) Uani 1 1 d . . .
N23 N -0.2469(6) 0.9110(4) 0.1578(4) 0.0549(14) Uani 1 1 d . . .
N25 N 0.1671(6) 1.0181(5) 0.2447(3) 0.0548(14) Uani 1 1 d . . .
N33 N 0.8360(5) 0.8958(4) 0.5373(3) 0.0472(12) Uani 1 1 d . . .
N35 N 0.5456(6) 1.0942(4) 0.3021(3) 0.0461(12) Uani 1 1 d . . .
N41 N 0.2579(8) 0.6374(4) 0.7571(4) 0.0709(16) Uani 1 1 d . . .
O13A O 0.2824(9) 0.7845(6) 0.0025(6) 0.194(4) Uani 1 1 d . . .
O13B O 0.2272(8) 0.8733(9) 0.0882(5) 0.221(6) Uani 1 1 d . . .
O15A O 0.9337(6) 0.6787(6) 0.0711(4) 0.124(2) Uani 1 1 d . . .
O15B O 0.8435(6) 0.6791(5) -0.0380(4) 0.117(2) Uani 1 1 d . . .
O17A O 0.3989(4) 0.5882(3) 0.3582(2) 0.0440(9) Uani 1 1 d . . .

loop_
_atom_site_aniso_label
_atom_site_aniso_U_11
_atom_site_aniso_U_22
_atom_site_aniso_U_33
_atom_site_aniso_U_23
_atom_site_aniso_U_13
_atom_site_aniso_U_12
Pr1 0.02327(16) 0.02844(17) 0.03562(18) 0.00026(12) -0.01125(12) -0.00830(11)
C11 0.035(3) 0.034(3) 0.031(3) -0.003(2) -0.010(3) -0.009(3)
C12 0.036(4) 0.050(4) 0.046(4) -0.006(3) -0.008(3) -0.008(3)
C13 0.051(4) 0.047(4) 0.049(4) 0.005(3) -0.025(3) -0.007(3)
C14 0.070(5) 0.056(4) 0.043(4) 0.000(3) -0.010(4) -0.016(4)
C15 0.051(4) 0.053(4) 0.044(4) -0.005(3) 0.006(3) -0.015(3)
C16 0.044(4) 0.041(4) 0.040(4) -0.001(3) -0.013(3) -0.010(3)
C17 0.042(3) 0.028(3) 0.036(3) -0.004(2) -0.014(3) -0.009(3)
C18 0.128(7) 0.110(6) 0.044(5) 0.014(4) -0.007(4) -0.017(5)
C21 0.029(3) 0.030(3) 0.036(3) -0.002(2) -0.006(2) -0.010(2)
C22 0.033(3) 0.033(3) 0.042(4) -0.003(3) -0.013(3) -0.013(3)
C23 0.036(3) 0.046(4) 0.045(4) -0.005(3) -0.025(3) -0.007(3)
C24 0.040(3) 0.038(3) 0.036(3) 0.001(3) -0.008(3) -0.010(3)
C25 0.034(3) 0.032(3) 0.044(3) 0.003(3) -0.013(3) -0.014(3)
C26 0.029(3) 0.043(4) 0.039(3) 0.001(3) -0.013(3) -0.010(3)
C27 0.027(3) 0.032(3) 0.042(3) -0.004(3) -0.002(3) -0.005(3)
C28 0.068(4) 0.048(4) 0.056(4) 0.010(3) -0.025(3) -0.015(3)
O51 0.037(2) 0.055(2) 0.039(2) 0.0035(18) -0.0188(18) -0.0084(19)
O61 0.046(2) 0.051(2) 0.074(3) -0.017(2) -0.021(2) -0.0083(19)
O71 0.056(2) 0.051(2) 0.047(2) -0.0132(19) -0.017(2) 0.001(2)
O91 0.252(9) 0.216(9) 0.192(8) -0.072(6) -0.097(7) -0.007(7)
O92 0.285(13) 0.312(15) 0.342(15) -0.044(11) -0.075(11) -0.061(11)
C31 0.028(3) 0.029(3) 0.037(3) -0.008(2) -0.009(2) -0.008(2)
C32 0.035(3) 0.027(3) 0.042(3) -0.005(2) -0.009(3) -0.006(2)
C33 0.026(3) 0.038(3) 0.050(4) -0.016(3) -0.015(3) -0.004(2)
C34 0.034(3) 0.034(3) 0.046(4) -0.012(3) -0.005(3) -0.012(3)
C35 0.040(3) 0.023(3) 0.045(3) -0.003(3) -0.011(3) -0.004(3)
C36 0.031(3) 0.037(3) 0.042(3) -0.008(3) -0.010(3) -0.012(3)
C37 0.036(3) 0.030(3) 0.036(3) -0.010(3) -0.008(3) -0.004(3)
C38 0.049(4) 0.044(4) 0.068(4) -0.011(3) -0.011(3) -0.021(3)
C42 0.099(6) 0.085(6) 0.076(6) -0.030(5) -0.041(5) 0.009(5)
C43 0.102(7) 0.087(6) 0.080(6) -0.038(5) -0.030(5) 0.004(5)
C44 0.114(7) 0.054(5) 0.074(6) -0.018(4) -0.044(5) -0.003(5)
C45 0.085(6) 0.057(5) 0.096(7) -0.020(4) -0.037(6) -0.003(4)
C46 0.101(7) 0.051(5) 0.066(6) -0.012(4) -0.028(6) -0.009(4)
C47 0.144(9) 0.063(5) 0.135(7) -0.038(5) -0.096(7) 0.004(5)
O33A 0.073(3) 0.059(3) 0.144(5) -0.041(3) -0.077(3) 0.023(3)
O33B 0.071(3) 0.057(3) 0.082(3) -0.026(2) -0.035(2) -0.014(2)
O35A 0.080(3) 0.065(3) 0.057(3) 0.006(2) 0.001(3) -0.015(3)
O35B 0.061(3) 0.056(3) 0.077(3) 0.000(2) -0.019(3) 0.005(2)
O37A 0.031(2) 0.032(2) 0.082(3) -0.0072(19) -0.024(2) -0.0058(17)
O37B 0.036(2) 0.028(2) 0.047(2) -0.0006(17) -0.0158(18) -0.0078(17)
O23A 0.114(4) 0.149(5) 0.046(3) 0.014(3) -0.036(3) -0.061(4)
O23B 0.047(3) 0.081(3) 0.096(4) -0.022(3) -0.032(3) -0.006(3)
O25A 0.101(4) 0.045(3) 0.109(4) 0.002(3) -0.036(3) -0.033(3)
O25B 0.049(3) 0.083(3) 0.094(4) 0.005(3) -0.028(3) -0.032(3)
O27A 0.031(2) 0.037(2) 0.051(2) 0.0033(17) -0.0250(19) -0.0070(16)
O27B 0.044(2) 0.042(2) 0.061(3) 0.0138(19) -0.026(2) -0.0251(19)
N13 0.095(6) 0.118(6) 0.060(5) 0.001(4) -0.052(4) 0.021(5)
N15 0.071(5) 0.104(5) 0.056(4) -0.004(4) 0.005(4) -0.026(4)
N23 0.059(4) 0.050(3) 0.056(4) 0.002(3) -0.032(3) -0.014(3)
N25 0.059(4) 0.057(4) 0.046(3) 0.010(3) -0.020(3) -0.030(3)
N33 0.041(3) 0.046(3) 0.061(3) -0.018(3) -0.015(3) -0.009(3)
N35 0.051(3) 0.031(3) 0.055(4) -0.002(3) -0.019(3) -0.009(3)
N41 0.096(5) 0.056(4) 0.066(4) -0.017(3) -0.037(4) 0.005(3)
O13A 0.206(8) 0.161(7) 0.243(9) -0.059(6) -0.170(8) 0.055(6)
O13B 0.161(7) 0.357(13) 0.120(6) -0.118(7) -0.085(5) 0.194(8)
O15A 0.059(4) 0.197(7) 0.104(5) -0.031(4) 0.010(3) -0.028(4)
O15B 0.105(4) 0.170(6) 0.063(4) -0.033(4) 0.022(3) -0.020(4)
O17A 0.035(2) 0.055(2) 0.038(2) -0.0035(18) -0.0077(18) -0.0104(19)

loop_
_geom_bond_atom_site_label_1
_geom_bond_atom_site_label_2
_geom_bond_distance
_geom_bond_site_symmetry_2
_geom_bond_publ_flag
Pr1 O27B 2.393(4) 2_566 ?
Pr1 O27A 2.406(4) . ?
Pr1 O17A 2.428(4) . ?
Pr1 O51 2.472(4) . ?
Pr1 O37B 2.486(4) 2_666 ?
Pr1 O71 2.567(4) . ?
Pr1 O37A 2.572(4) . ?
Pr1 O61 2.628(4) . ?
Pr1 O37B 2.708(4) . ?
Pr1 C37 3.005(5) . ?
Pr1 Pr1 4.096(4) 2_666 ?
C11 C16 1.366(7) . ?
C11 C12 1.382(7) . ?
C11 C17 1.505(7) . ?
C12 C13 1.394(8) . ?
C13 C14 1.386(8) . ?
C13 N13 1.468(8) . ?
C14 C15 1.385(8) . ?
C14 C18 1.518(8) . ?
C15 C16 1.391(7) . ?
C15 N15 1.467(8) . ?
C17 O17A 1.254(6) . ?
C17 O51 1.259(6) 2_666 ?
C21 C26 1.379(6) . ?
C21 C22 1.386(6) . ?
C21 C27 1.505(6) . ?
C22 C23 1.366(7) . ?
C23 C24 1.389(7) . ?
C23 N23 1.483(6) . ?
C24 C25 1.390(7) . ?
C24 C28 1.505(7) . ?
C25 C26 1.376(7) . ?
C25 N25 1.484(6) . ?
C27 O27A 1.244(6) . ?
C27 O27B 1.250(5) . ?
O51 C17 1.259(6) 2_666 ?
C31 C32 1.377(6) . ?
C31 C36 1.378(7) . ?
C31 C37 1.501(6) . ?
C32 C33 1.386(6) . ?
C33 C34 1.387(7) . ?
C33 N33 1.489(6) . ?
C34 C35 1.395(7) . ?
C34 C38 1.498(6) . ?
C35 C36 1.372(6) . ?
C35 N35 1.480(6) . ?
C37 O37A 1.242(5) . ?
C37 O37B 1.273(5) . ?
C42 N41 1.322(8) . ?
C42 C43 1.370(9) . ?
C43 C44 1.375(10) . ?
C44 C45 1.395(10) . ?
C44 C47 1.534(10) . ?
C45 C46 1.389(10) . ?
C46 N41 1.321(9) . ?
C47 C47 1.262(14) 2_667 ?
O33A N33 1.197(5) . ?
O33B N33 1.210(5) . ?
O35A N35 1.219(5) . ?
O35B N35 1.213(5) . ?
O37B Pr1 2.486(4) 2_666 ?
O23A N23 1.222(6) . ?
O23B N23 1.202(6) . ?
O25A N25 1.217(6) . ?
O25B N25 1.223(6) . ?
O27B Pr1 2.393(3) 2_566 ?
N13 O13B 1.063(8) . ?
N13 O13A 1.249(9) . ?
N15 O15B 1.207(7) . ?
N15 O15A 1.212(7) . ?
